data_2233382
loop_
_publ_author_name
'Tebbaa, Mohamed'
'Benharref, Ahmed'
'Daran, Jean Claude'
'Mellouki, Fouad'
'Berraho, Moha'

_publ_section_title
;
 Methyl
 2-(1a,4a-dimethyl-2,8-dioxo-2,3,4,4a,5,6,7,8-octahydro-1a<i>H</i>-1-oxacyclopropa[<i>d</i>]naphthalen-7-yl)acrylate
;
_journal_coeditor_code BT5772
_journal_issue 2
_journal_name_full 'Acta Crystallographica Section E'
_journal_page_first o387
_journal_paper_doi 10.1107/S1600536812000086
_journal_volume 68
_journal_year 2012
_chemical_formula_iupac 'C16 H20 O5'
_chemical_formula_moiety 'C16 H20 O5'
_chemical_formula_sum 'C16 H20 O5'
_chemical_formula_weight 292.32
_chemical_name_systematic
;
Methyl 2-(1a,4a-dimethyl-2,8-dioxo-2,3,4,4a,5,6,7,8-octahydro-1a<i>H</i>-
1-oxacyclopropa[<i>d</i>]naphthalen-7-yl)acrylate
;
_space_group_IT_number 19
_symmetry_cell_setting orthorhombic
_symmetry_space_group_name_Hall 'P 2ac 2ab'
_symmetry_space_group_name_H-M 'P 21 21 21'
_atom_sites_solution_hydrogens geom
_atom_sites_solution_primary direct
_atom_sites_solution_secondary difmap
_audit_creation_method SHELXL-97
_cell_angle_alpha 90.00
_cell_angle_beta 90.00
_cell_angle_gamma 90.00
_cell_formula_units_Z 4
_cell_length_a 8.8626(3)
_cell_length_b 9.4552(3)
_cell_length_c 17.4080(5)
_cell_measurement_reflns_used 33985
_cell_measurement_temperature 180(2)
_cell_measurement_theta_max 26.4
_cell_measurement_theta_min 3.2
_cell_volume 1458.75(8)
_computing_cell_refinement 'CrysAlis PRO (Oxford Diffraction, 2010)'
_computing_data_collection 'CrysAlis PRO (Oxford Diffraction, 2010)'
_computing_data_reduction 'CrysAlis PRO (Oxford Diffraction, 2010)'
_computing_molecular_graphics 'ORTEP-3 for Windows (Farrugia, 1997) and PLATON (Spek, 2009)'
_computing_publication_material 'WinGX (Farrugia, 1999)'
_computing_structure_refinement 'SHELXL97 (Sheldrick, 2008)'
_computing_structure_solution 'SHELXS97 (Sheldrick, 2008)'
_diffrn_ambient_temperature 180(2)
_diffrn_detector_area_resol_mean 8.2632
_diffrn_measured_fraction_theta_full 0.998
_diffrn_measured_fraction_theta_max 0.998
_diffrn_measurement_device_type 'Oxford Diffraction Xcalibur Sapphire1 long nozzle'
_diffrn_measurement_method '\w scans'
_diffrn_radiation_monochromator graphite
_diffrn_radiation_source 'fine-focus sealed tube'
_diffrn_radiation_type MoK\a
_diffrn_radiation_wavelength 0.71073
_diffrn_reflns_av_R_equivalents 0.0395
_diffrn_reflns_av_sigmaI/netI 0.0110
_diffrn_reflns_limit_h_max 11
_diffrn_reflns_limit_h_min -11
_diffrn_reflns_limit_k_max 11
_diffrn_reflns_limit_k_min -11
_diffrn_reflns_limit_l_max 21
_diffrn_reflns_limit_l_min -21
_diffrn_reflns_number 33985
_diffrn_reflns_theta_full 26.37
_diffrn_reflns_theta_max 26.37
_diffrn_reflns_theta_min 3.15
_exptl_absorpt_coefficient_mu 0.098
_exptl_absorpt_correction_T_max 1.00000
_exptl_absorpt_correction_T_min 0.64987
_exptl_absorpt_correction_type multi-scan
_exptl_absorpt_process_details
;
(CrysAlis PRO; Oxford Diffraction, 2010)
;
_exptl_crystal_colour colourless
_exptl_crystal_density_diffrn 1.331
_exptl_crystal_density_method 'not measured'
_exptl_crystal_description Prism
_exptl_crystal_F_000 624
_exptl_crystal_size_max 0.45
_exptl_crystal_size_mid 0.33
_exptl_crystal_size_min 0.12
_refine_diff_density_max 0.200
_refine_diff_density_min -0.146
_refine_ls_extinction_method none
_refine_ls_goodness_of_fit_ref 1.062
_refine_ls_hydrogen_treatment constr
_refine_ls_matrix_type full
_refine_ls_number_parameters 193
_refine_ls_number_reflns 1716
_refine_ls_number_restraints 0
_refine_ls_restrained_S_all 1.062
_refine_ls_R_factor_all 0.0299
_refine_ls_R_factor_gt 0.0281
_refine_ls_shift/su_max 0.000
_refine_ls_shift/su_mean 0.000
_refine_ls_structure_factor_coef Fsqd
_refine_ls_weighting_details 'calc w=1/[\s^2^(Fo^2^)+(0.0462P)^2^+0.2444P] where P=(Fo^2^+2Fc^2^)/3'
_refine_ls_weighting_scheme calc
_refine_ls_wR_factor_gt 0.0744
_refine_ls_wR_factor_ref 0.0754
_reflns_number_gt 1638
_reflns_number_total 1716
_reflns_threshold_expression I>2\s(I)
_cod_data_source_file bt5772.cif
_cod_data_source_block I
_cod_database_code 2233382
_cod_database_fobs_code 2233382

loop_
_symmetry_equiv_pos_as_xyz
'x, y, z'
'-x+1/2, -y, z+1/2'
'x+1/2, -y+1/2, -z'
'-x, y+1/2, -z+1/2'

loop_
_atom_site_type_symbol
_atom_site_label
_atom_site_fract_x
_atom_site_fract_y
_atom_site_fract_z
_atom_site_U_iso_or_equiv
_atom_site_adp_type
_atom_site_calc_flag
_atom_site_refinement_flags
_atom_site_occupancy
_atom_site_symmetry_multiplicity
C C1 -0.13339(18) 0.03809(16) 0.70987(9) 0.0207(3) Uani d . 1 1
C C1A -0.05450(19) 0.08964(18) 0.64052(9) 0.0239(3) Uani d . 1 1
C C2 -0.1449(2) 0.1740(2) 0.58274(10) 0.0299(4) Uani d . 1 1
C C3 -0.2984(2) 0.2227(2) 0.60642(10) 0.0330(4) Uani d . 1 1
H H3A -0.3578 0.2417 0.5607 0.040 Uiso calc R 1 1
H H3B -0.2889 0.3106 0.6347 0.040 Uiso calc R 1 1
C C4 -0.3818(2) 0.1157(2) 0.65598(10) 0.0304(4) Uani d . 1 1
H H4A -0.4002 0.0313 0.6257 0.036 Uiso calc R 1 1
H H4B -0.4790 0.1549 0.6702 0.036 Uiso calc R 1 1
C C4A -0.29707(17) 0.07384(17) 0.72924(9) 0.0220(3) Uani d . 1 1
C C5 -0.29623(18) 0.19549(17) 0.78766(9) 0.0233(3) Uani d . 1 1
H H5A -0.2565 0.2797 0.7631 0.028 Uiso calc R 1 1
H H5B -0.3992 0.2154 0.8031 0.028 Uiso calc R 1 1
C C6 -0.20299(18) 0.16391(19) 0.85886(9) 0.0244(4) Uani d . 1 1
H H6A -0.2494 0.0868 0.8870 0.029 Uiso calc R 1 1
H H6B -0.2025 0.2465 0.8919 0.029 Uiso calc R 1 1
C C7 -0.03943(17) 0.12379(16) 0.83876(8) 0.0194(3) Uani d . 1 1
H H7 0.0067 0.2064 0.8142 0.023 Uiso calc R 1 1
C C8 -0.04044(17) 0.00594(16) 0.78003(9) 0.0204(3) Uani d . 1 1
C C9 0.05601(18) 0.08709(18) 0.90730(9) 0.0224(3) Uani d . 1 1
C C10 0.22089(18) 0.10826(18) 0.89680(9) 0.0221(3) Uani d . 1 1
C C11 0.0043(2) 0.0305(3) 0.97121(11) 0.0409(5) Uani d . 1 1
H H11A 0.0709 0.0037 1.0098 0.049 Uiso calc R 1 1
H H11B -0.0989 0.0173 0.9777 0.049 Uiso calc R 1 1
C C12 0.1137(2) 0.1040(2) 0.63642(10) 0.0322(4) Uani d . 1 1
H H12A 0.1479 0.0766 0.5863 0.048 Uiso calc R 1 1
H H12B 0.1594 0.0442 0.6744 0.048 Uiso calc R 1 1
H H12C 0.1415 0.2006 0.6460 0.048 Uiso calc R 1 1
C C13 -0.3722(2) -0.05753(19) 0.76273(11) 0.0314(4) Uani d . 1 1
H H13A -0.3246 -0.0817 0.8105 0.047 Uiso calc R 1 1
H H13B -0.3620 -0.1348 0.7273 0.047 Uiso calc R 1 1
H H13C -0.4773 -0.0388 0.7715 0.047 Uiso calc R 1 1
C C14 0.4577(2) 0.1183(3) 0.95628(11) 0.0376(5) Uani d . 1 1
H H14A 0.4832 0.2048 0.9305 0.056 Uiso calc R 1 1
H H14B 0.4952 0.0395 0.9272 0.056 Uiso calc R 1 1
H H14C 0.5025 0.1178 1.0065 0.056 Uiso calc R 1 1
O O1 0.29605(13) 0.10753(16) 0.96328(7) 0.0318(3) Uani d . 1 1
O O2 0.28032(14) 0.12332(15) 0.83537(7) 0.0307(3) Uani d . 1 1
O O3 -0.11162(14) -0.05477(12) 0.64566(6) 0.0263(3) Uani d . 1 1
O O4 0.02356(14) -0.10571(13) 0.78860(7) 0.0298(3) Uani d . 1 1
O O5 -0.09164(19) 0.19766(18) 0.52039(8) 0.0492(4) Uani d . 1 1

loop_
_atom_site_aniso_label
_atom_site_aniso_U_11
_atom_site_aniso_U_22
_atom_site_aniso_U_33
_atom_site_aniso_U_12
_atom_site_aniso_U_13
_atom_site_aniso_U_23
C1 0.0221(8) 0.0195(7) 0.0205(7) 0.0005(6) 0.0014(6) -0.0044(6)
C1A 0.0274(8) 0.0231(8) 0.0211(7) 0.0002(7) 0.0024(6) -0.0017(6)
C2 0.0388(10) 0.0275(8) 0.0235(8) 0.0001(8) -0.0015(7) 0.0006(7)
C3 0.0358(10) 0.0372(10) 0.0261(8) 0.0086(9) -0.0073(8) 0.0024(8)
C4 0.0239(8) 0.0380(10) 0.0293(8) 0.0020(8) -0.0073(7) -0.0046(8)
C4A 0.0181(7) 0.0245(8) 0.0234(7) 0.0004(6) -0.0007(6) -0.0025(7)
C5 0.0192(7) 0.0251(8) 0.0255(7) 0.0042(6) 0.0000(6) -0.0029(7)
C6 0.0205(8) 0.0291(9) 0.0235(8) 0.0042(7) 0.0015(7) -0.0052(7)
C7 0.0184(7) 0.0201(7) 0.0198(7) 0.0001(6) 0.0003(6) 0.0001(6)
C8 0.0161(7) 0.0225(7) 0.0226(7) -0.0004(6) 0.0049(6) 0.0004(6)
C9 0.0212(8) 0.0242(8) 0.0218(7) 0.0006(7) 0.0005(6) -0.0003(6)
C10 0.0215(8) 0.0232(8) 0.0215(7) 0.0022(7) -0.0012(6) 0.0009(7)
C11 0.0256(9) 0.0678(14) 0.0294(9) -0.0027(9) -0.0007(8) 0.0167(10)
C12 0.0284(9) 0.0370(10) 0.0314(8) -0.0018(9) 0.0083(7) -0.0012(8)
C13 0.0262(9) 0.0300(9) 0.0379(9) -0.0058(8) 0.0026(8) -0.0030(8)
C14 0.0194(8) 0.0599(12) 0.0336(9) -0.0015(9) -0.0043(7) 0.0025(10)
O1 0.0201(6) 0.0533(8) 0.0221(6) -0.0018(6) -0.0024(5) 0.0008(6)
O2 0.0256(6) 0.0437(8) 0.0226(6) 0.0003(6) 0.0034(5) 0.0049(6)
O3 0.0327(6) 0.0227(6) 0.0235(6) 0.0004(5) 0.0021(5) -0.0059(5)
O4 0.0329(6) 0.0234(6) 0.0331(6) 0.0086(5) -0.0033(5) -0.0013(5)
O5 0.0603(9) 0.0587(10) 0.0286(7) 0.0110(8) 0.0104(7) 0.0139(7)

loop_
_atom_type_symbol
_atom_type_description
_atom_type_scat_dispersion_real
_atom_type_scat_dispersion_imag
_atom_type_scat_source
C C 0.0033 0.0000 'International Tables Vol C Tables 4.2.6.8 and 6.1.1.4'
H H 0.0000 0.0000 'International Tables Vol C Tables 4.2.6.8 and 6.1.1.4'
O O 0.0106 0.0000 'International Tables Vol C Tables 4.2.6.8 and 6.1.1.4'

loop_
_geom_angle_atom_site_label_1
_geom_angle_atom_site_label_2
_geom_angle_atom_site_label_3
_geom_angle
O3 C1 C1A 60.11(10)
O3 C1 C8 115.80(13)
C1A C1 C8 118.09(13)
O3 C1 C4A 115.81(12)
C1A C1 C4A 123.84(14)
C8 C1 C4A 112.69(13)
O3 C1A C1 58.47(10)
O3 C1A C12 115.66(14)
C1 C1A C12 122.65(15)
O3 C1A C2 110.53(14)
C1 C1A C2 117.81(15)
C12 C1A C2 116.54(16)
O5 C2 C3 123.23(18)
O5 C2 C1A 119.32(18)
C3 C2 C1A 117.45(15)
C2 C3 C4 113.19(16)
C2 C3 H3A 108.9
C4 C3 H3A 108.9
C2 C3 H3B 108.9
C4 C3 H3B 108.9
H3A C3 H3B 107.8
C3 C4 C4A 113.97(14)
C3 C4 H4A 108.8
C4A C4 H4A 108.8
C3 C4 H4B 108.8
C4A C4 H4B 108.8
H4A C4 H4B 107.7
C13 C4A C1 108.59(14)
C13 C4A C4 108.35(14)
C1 C4A C4 109.80(13)
C13 C4A C5 111.05(13)
C1 C4A C5 107.90(12)
C4 C4A C5 111.11(13)
C6 C5 C4A 113.32(13)
C6 C5 H5A 108.9
C4A C5 H5A 108.9
C6 C5 H5B 108.9
C4A C5 H5B 108.9
H5A C5 H5B 107.7
C5 C6 C7 112.04(13)
C5 C6 H6A 109.2
C7 C6 H6A 109.2
C5 C6 H6B 109.2
C7 C6 H6B 109.2
H6A C6 H6B 107.9
C9 C7 C8 111.71(13)
C9 C7 C6 113.99(13)
C8 C7 C6 109.26(12)
C9 C7 H7 107.2
C8 C7 H7 107.2
C6 C7 H7 107.2
O4 C8 C1 122.29(15)
O4 C8 C7 123.90(15)
C1 C8 C7 113.78(13)
C11 C9 C10 120.07(15)
C11 C9 C7 124.64(15)
C10 C9 C7 115.12(14)
O2 C10 O1 123.63(15)
O2 C10 C9 123.85(15)
O1 C10 C9 112.52(14)
C9 C11 H11A 120.0
C9 C11 H11B 120.0
H11A C11 H11B 120.0
C1A C12 H12A 109.5
C1A C12 H12B 109.5
H12A C12 H12B 109.5
C1A C12 H12C 109.5
H12A C12 H12C 109.5
H12B C12 H12C 109.5
C4A C13 H13A 109.5
C4A C13 H13B 109.5
H13A C13 H13B 109.5
C4A C13 H13C 109.5
H13A C13 H13C 109.5
H13B C13 H13C 109.5
O1 C14 H14A 109.5
O1 C14 H14B 109.5
H14A C14 H14B 109.5
O1 C14 H14C 109.5
H14A C14 H14C 109.5
H14B C14 H14C 109.5
C10 O1 C14 114.97(13)
C1 O3 C1A 61.42(10)

loop_
_geom_bond_atom_site_label_1
_geom_bond_atom_site_label_2
_geom_bond_distance
C1 O3 1.4344(19)
C1 C1A 1.478(2)
C1 C8 1.504(2)
C1 C4A 1.527(2)
C1A O3 1.459(2)
C1A C12 1.499(2)
C1A C2 1.513(2)
C2 O5 1.204(2)
C2 C3 1.495(3)
C3 C4 1.521(3)
C3 H3A 0.9700
C3 H3B 0.9700
C4 C4A 1.532(2)
C4 H4A 0.9700
C4 H4B 0.9700
C4A C13 1.525(2)
C4A C5 1.535(2)
C5 C6 1.519(2)
C5 H5A 0.9700
C5 H5B 0.9700
C6 C7 1.539(2)
C6 H6A 0.9700
C6 H6B 0.9700
C7 C9 1.503(2)
C7 C8 1.512(2)
C7 H7 0.9800
C8 O4 1.208(2)
C9 C11 1.317(2)
C9 C10 1.486(2)
C10 O2 1.2005(19)
C10 O1 1.3354(19)
C11 H11A 0.9300
C11 H11B 0.9300
C12 H12A 0.9600
C12 H12B 0.9600
C12 H12C 0.9600
C13 H13A 0.9600
C13 H13B 0.9600
C13 H13C 0.9600
C14 O1 1.442(2)
C14 H14A 0.9600
C14 H14B 0.9600
C14 H14C 0.9600

loop_
_geom_hbond_atom_site_label_D
_geom_hbond_atom_site_label_H
_geom_hbond_atom_site_label_A
_geom_hbond_site_symmetry_A
_geom_hbond_distance_DH
_geom_hbond_distance_HA
_geom_hbond_distance_DA
_geom_hbond_angle_DHA
_geom_hbond_publ_flag
C3 H3A O5 3_456 0.97 2.57 3.492(2) 158 yes
C5 H5A O4 4_556 0.97 2.50 3.337(2) 145 yes
C7 H7 O3 4_556 0.98 2.54 3.3321(19) 138 yes
C7 H7 O4 4_556 0.98 2.54 3.3877(19) 145 yes

loop_
_cod_related_entry_id
_cod_related_entry_database
_cod_related_entry_code
1 ChemSpider 30657386
